data_4304606
loop_
_publ_author_name
'Evan G. Moore'
'Jide Xu'
'Christoph J. Jocher'
'Ingrid Castro-Rodriguez'
'Kenneth N. Raymond'

_publ_section_title
;
Highly Luminescent Lanthanide Complexes of 1-Hydroxy-2-pyridinones
;
_journal_name_full 'Inorganic Chemistry'
_journal_page_first 3105
_journal_page_last 3118
_journal_paper_doi 10.1021/ic702144n
_journal_volume 47
_journal_year 2008
_chemical_formula_sum 'C16 H20 N4 O8'
_chemical_formula_weight 396.36
_chemical_name_systematic
; 
 ? 
;
_space_group_IT_number 14
_symmetry_cell_setting monoclinic
_symmetry_space_group_name_Hall '-P 2yn'
_symmetry_space_group_name_H-M 'P 1 21/n 1'
_atom_sites_solution_hydrogens geom
_atom_sites_solution_primary direct
_atom_sites_solution_secondary difmap
_audit_creation_method SHELXL-97
_cell_angle_alpha 90.00
_cell_angle_beta 108.307(11)
_cell_angle_gamma 90.00
_cell_formula_units_Z 4
_cell_length_a 15.272(13)
_cell_length_b 6.836(6)
_cell_length_c 17.852(15)
_cell_measurement_reflns_used 2167
_cell_measurement_temperature 128(2)
_cell_measurement_theta_max 26.28
_cell_measurement_theta_min 3.285
_cell_volume 1769(3)
_computing_structure_refinement 'SHELXL-97 (Sheldrick, 1997)'
_computing_structure_solution 'SHELXS-97 (Sheldrick, 1990)'
_diffrn_ambient_temperature 128(2)
_diffrn_measured_fraction_theta_full 0.986
_diffrn_measured_fraction_theta_max 0.981
_diffrn_radiation_monochromator graphite
_diffrn_radiation_source 'fine-focus sealed tube'
_diffrn_radiation_type MoK\a
_diffrn_radiation_wavelength 0.71073
_diffrn_reflns_av_R_equivalents 0.0372
_diffrn_reflns_av_sigmaI/netI 0.0607
_diffrn_reflns_limit_h_max 15
_diffrn_reflns_limit_h_min -17
_diffrn_reflns_limit_k_max 6
_diffrn_reflns_limit_k_min -8
_diffrn_reflns_limit_l_max 20
_diffrn_reflns_limit_l_min -20
_diffrn_reflns_number 7387
_diffrn_reflns_theta_full 25.35
_diffrn_reflns_theta_max 25.35
_diffrn_reflns_theta_min 3.29
_exptl_absorpt_coefficient_mu 0.121
_exptl_absorpt_correction_T_max 0.9964
_exptl_absorpt_correction_T_min 0.9786
_exptl_absorpt_correction_type multi-scan
_exptl_absorpt_process_details 'SADABS V2.03'
_exptl_crystal_colour colourless
_exptl_crystal_density_diffrn 1.488
_exptl_crystal_density_method 'not measured'
_exptl_crystal_description plate
_exptl_crystal_F_000 832
_exptl_crystal_size_max 0.18
_exptl_crystal_size_mid 0.14
_exptl_crystal_size_min 0.03
_refine_diff_density_max 0.165
_refine_diff_density_min -0.185
_refine_diff_density_rms 0.038
_refine_ls_extinction_method none
_refine_ls_goodness_of_fit_ref 1.000
_refine_ls_hydrogen_treatment mixed
_refine_ls_matrix_type full
_refine_ls_number_parameters 265
_refine_ls_number_reflns 2962
_refine_ls_number_restraints 0
_refine_ls_restrained_S_all 1.000
_refine_ls_R_factor_all 0.0575
_refine_ls_R_factor_gt 0.0314
_refine_ls_shift/su_max 0.001
_refine_ls_shift/su_mean 0.000
_refine_ls_structure_factor_coef Fsqd
_refine_ls_weighting_details 'calc w=1/[\s^2^(Fo^2^)+(0.0135P)^2^+0.0000P] where P=(Fo^2^+2Fc^2^)/3'
_refine_ls_weighting_scheme calc
_refine_ls_wR_factor_gt 0.0497
_refine_ls_wR_factor_ref 0.0518
_reflns_number_gt 1875
_reflns_number_total 2962
_reflns_threshold_expression >2sigma(I)
_cod_data_source_file ic702144n-file001.cif
_cod_data_source_block 5lo12hm
_cod_depositor_comments
;
The following automatic conversions were performed:
'_symmetry_cell_setting' value 'Monoclinic' changed to 'monoclinic'
according to '/home/saulius/struct/CIF-dictionaries/cif_core.dic'
dictionary named 'cif_core.dic' version 2.4.1 from 2010-06-29.

Automatic conversion script
Id: cif_fix_enum 1527 2010-12-29 10:47:43Z saulius 
;
_cod_database_code 4304606

loop_
_symmetry_equiv_pos_as_xyz
'x, y, z'
'-x+1/2, y+1/2, -z+1/2'
'-x, -y, -z'
'x-1/2, -y-1/2, z-1/2'

loop_
_atom_site_label
_atom_site_type_symbol
_atom_site_fract_x
_atom_site_fract_y
_atom_site_fract_z
_atom_site_U_iso_or_equiv
_atom_site_adp_type
_atom_site_occupancy
_atom_site_symmetry_multiplicity
_atom_site_calc_flag
_atom_site_refinement_flags
_atom_site_disorder_assembly
_atom_site_disorder_group
O1 O 1.21503(8) 0.81132(19) -0.04938(6) 0.0293(3) Uani 1 1 d . . .
H11 H 1.1890(12) 0.694(3) -0.0516(9) 0.044 Uiso 1 1 d . . .
O1W O 1.33204(9) 0.33323(19) -0.05892(7) 0.0331(3) Uani 1 1 d . . .
H1W2 H 1.2798(12) 0.345(3) -0.0553(10) 0.040 Uiso 1 1 d . . .
H1W1 H 1.3561(12) 0.227(3) -0.0318(9) 0.040 Uiso 1 1 d . . .
O2 O 1.10893(8) 0.76028(18) -0.19936(6) 0.0353(3) Uani 1 1 d . . .
O3 O 1.41150(7) 1.00147(17) 0.02739(6) 0.0299(3) Uani 1 1 d . . .
O4 O 1.40469(8) 0.36830(18) 0.13331(6) 0.0334(3) Uani 1 1 d . . .
O5 O 1.17106(8) 0.28365(17) 0.22296(6) 0.0326(3) Uani 1 1 d . . .
O6 O 0.97993(8) 0.27454(16) 0.10244(7) 0.0280(3) Uani 1 1 d . . .
H61 H 0.9456(12) 0.258(2) 0.1386(10) 0.042 Uiso 1 1 d . . .
O7 O 0.84980(7) 0.54773(17) 0.05394(6) 0.0297(3) Uani 1 1 d . . .
N1 N 1.25326(9) 0.7986(2) -0.11038(7) 0.0237(3) Uani 1 1 d . . .
N2 N 1.42761(9) 0.6705(2) 0.03376(8) 0.0296(4) Uani 1 1 d . . .
H2A H 1.4145 0.5611 0.0066 0.036 Uiso 1 1 calc R . .
N3 N 1.21036(9) 0.2890(2) 0.11058(7) 0.0243(3) Uani 1 1 d . . .
H3A H 1.1971 0.3377 0.0627 0.029 Uiso 1 1 calc R . .
N4 N 1.00304(9) 0.4701(2) 0.10333(7) 0.0241(3) Uani 1 1 d . . .
C1 C 1.19447(12) 0.7790(2) -0.18652(10) 0.0261(4) Uani 1 1 d . . .
C2 C 1.23983(12) 0.7809(2) -0.24486(9) 0.0281(4) Uani 1 1 d . . .
H2B H 1.2042 0.7695 -0.2989 0.034 Uiso 1 1 calc R . .
C3 C 1.33244(12) 0.7984(2) -0.22550(10) 0.0300(4) Uani 1 1 d . . .
H3B H 1.3604 0.7990 -0.2661 0.036 Uiso 1 1 calc R . .
C4 C 1.38799(11) 0.8156(2) -0.14686(9) 0.0269(4) Uani 1 1 d . . .
H4A H 1.4531 0.8271 -0.1338 0.032 Uiso 1 1 calc R . .
C5 C 1.34697(11) 0.8155(2) -0.08982(9) 0.0223(4) Uani 1 1 d . . .
C6 C 1.39859(11) 0.8372(3) -0.00284(9) 0.0237(4) Uani 1 1 d . . .
C7 C 1.48058(12) 0.6596(3) 0.11744(9) 0.0344(5) Uani 1 1 d . . .
H7A H 1.4970 0.7935 0.1382 0.041 Uiso 1 1 calc R . .
H7B H 1.5386 0.5872 0.1237 0.041 Uiso 1 1 calc R . .
C8 C 1.42765(13) 0.5596(3) 0.16446(10) 0.0370(5) Uani 1 1 d . . .
H8A H 1.4656 0.5521 0.2207 0.044 Uiso 1 1 calc R . .
H8B H 1.3708 0.6340 0.1608 0.044 Uiso 1 1 calc R . .
C9 C 1.37377(11) 0.2409(3) 0.18299(10) 0.0368(5) Uani 1 1 d . . .
H9A H 1.3652 0.3163 0.2275 0.044 Uiso 1 1 calc R . .
H9B H 1.4209 0.1390 0.2050 0.044 Uiso 1 1 calc R . .
C10 C 1.28433(11) 0.1460(3) 0.13707(10) 0.0295(4) Uani 1 1 d . . .
H10A H 1.2923 0.0778 0.0907 0.035 Uiso 1 1 calc R . .
H10B H 1.2674 0.0472 0.1706 0.035 Uiso 1 1 calc R . .
C11 C 1.16218(11) 0.3481(2) 0.15705(10) 0.0237(4) Uani 1 1 d . . .
C12 C 1.09512(11) 0.5122(3) 0.12334(9) 0.0225(4) Uani 1 1 d . . .
C13 C 1.12155(12) 0.7000(3) 0.11746(9) 0.0295(4) Uani 1 1 d . . .
H13A H 1.1850 0.7321 0.1294 0.035 Uiso 1 1 calc R . .
C14 C 1.05418(12) 0.8450(3) 0.09361(9) 0.0313(5) Uani 1 1 d . . .
H14A H 1.0722 0.9770 0.0905 0.038 Uiso 1 1 calc R . .
C15 C 0.96282(12) 0.7997(3) 0.07467(9) 0.0294(4) Uani 1 1 d . . .
H15A H 0.9183 0.9014 0.0603 0.035 Uiso 1 1 calc R . .
C16 C 0.93333(12) 0.6043(3) 0.07607(9) 0.0254(4) Uani 1 1 d . . .

loop_
_atom_site_aniso_label
_atom_site_aniso_U_11
_atom_site_aniso_U_22
_atom_site_aniso_U_33
_atom_site_aniso_U_23
_atom_site_aniso_U_13
_atom_site_aniso_U_12
O1 0.0266(7) 0.0358(9) 0.0271(7) -0.0013(6) 0.0108(6) -0.0022(6)
O1W 0.0344(8) 0.0298(8) 0.0349(8) 0.0030(6) 0.0108(7) 0.0030(7)
O2 0.0217(7) 0.0514(9) 0.0291(7) 0.0053(6) 0.0026(6) -0.0012(6)
O3 0.0301(7) 0.0236(8) 0.0336(7) -0.0053(6) 0.0065(6) -0.0009(6)
O4 0.0364(8) 0.0346(8) 0.0323(7) -0.0039(6) 0.0152(6) -0.0107(6)
O5 0.0356(8) 0.0368(8) 0.0271(7) 0.0069(6) 0.0125(6) 0.0051(6)
O6 0.0264(7) 0.0202(8) 0.0385(7) 0.0011(6) 0.0118(6) -0.0015(6)
O7 0.0214(7) 0.0313(8) 0.0356(8) 0.0051(6) 0.0076(6) 0.0037(6)
N1 0.0221(8) 0.0270(9) 0.0224(8) 0.0011(7) 0.0078(7) 0.0015(7)
N2 0.0336(9) 0.0230(9) 0.0259(8) -0.0031(7) 0.0002(7) -0.0006(8)
N3 0.0220(8) 0.0297(9) 0.0214(8) 0.0043(7) 0.0070(7) 0.0049(7)
N4 0.0258(9) 0.0188(9) 0.0286(9) 0.0010(7) 0.0098(7) 0.0003(7)
C1 0.0240(11) 0.0227(11) 0.0272(11) 0.0036(8) 0.0020(9) 0.0017(8)
C2 0.0345(12) 0.0267(11) 0.0216(10) 0.0008(8) 0.0067(9) -0.0020(9)
C3 0.0332(12) 0.0294(12) 0.0314(11) 0.0004(9) 0.0160(9) 0.0003(9)
C4 0.0195(10) 0.0269(11) 0.0343(11) -0.0012(9) 0.0085(9) -0.0010(8)
C5 0.0188(10) 0.0168(10) 0.0289(10) 0.0004(8) 0.0039(8) 0.0006(8)
C6 0.0157(10) 0.0243(12) 0.0307(10) -0.0006(10) 0.0068(8) -0.0003(9)
C7 0.0370(12) 0.0262(12) 0.0315(11) 0.0003(9) -0.0017(10) -0.0031(9)
C8 0.0417(12) 0.0385(13) 0.0291(11) -0.0067(9) 0.0088(10) 0.0048(10)
C9 0.0262(11) 0.0515(14) 0.0344(11) 0.0153(10) 0.0120(9) 0.0011(10)
C10 0.0271(11) 0.0277(11) 0.0364(11) 0.0077(9) 0.0137(9) 0.0046(9)
C11 0.0205(10) 0.0226(11) 0.0261(10) -0.0018(9) 0.0046(9) -0.0057(8)
C12 0.0210(10) 0.0252(11) 0.0231(10) -0.0004(8) 0.0094(8) 0.0006(8)
C13 0.0271(11) 0.0292(12) 0.0328(10) 0.0003(9) 0.0103(9) -0.0010(9)
C14 0.0373(12) 0.0199(11) 0.0368(11) 0.0014(9) 0.0120(9) -0.0012(9)
C15 0.0324(11) 0.0227(11) 0.0328(11) 0.0033(9) 0.0099(9) 0.0066(9)
C16 0.0266(11) 0.0286(12) 0.0212(10) 0.0010(9) 0.0078(9) 0.0064(9)

loop_
_atom_type_symbol
_atom_type_description
_atom_type_scat_dispersion_real
_atom_type_scat_dispersion_imag
_atom_type_scat_source
C C 0.0033 0.0016 'International Tables Vol C Tables 4.2.6.8 and 6.1.1.4'
H H 0.0000 0.0000 'International Tables Vol C Tables 4.2.6.8 and 6.1.1.4'
N N 0.0061 0.0033 'International Tables Vol C Tables 4.2.6.8 and 6.1.1.4'
O O 0.0106 0.0060 'International Tables Vol C Tables 4.2.6.8 and 6.1.1.4'

loop_
_geom_angle_atom_site_label_1
_geom_angle_atom_site_label_2
_geom_angle_atom_site_label_3
_geom_angle
_geom_angle_site_symmetry_1
_geom_angle_site_symmetry_3
_geom_angle_publ_flag
C8 O4 C9 114.08(14) . . ?
C5 N1 C1 125.13(14) . . ?
C5 N1 O1 116.51(13) . . ?
C1 N1 O1 118.30(14) . . ?
C6 N2 C7 122.89(15) . . ?
C11 N3 C10 121.67(14) . . ?
C12 N4 C16 124.80(15) . . ?
C12 N4 O6 116.37(13) . . ?
C16 N4 O6 118.40(14) . . ?
O2 C1 N1 120.38(15) . . ?
O2 C1 C2 125.73(16) . . ?
N1 C1 C2 113.89(17) . . ?
C3 C2 C1 121.70(16) . . ?
C2 C3 C4 121.33(16) . . ?
C5 C4 C3 118.50(17) . . ?
C4 C5 N1 119.44(15) . . ?
C4 C5 C6 123.89(16) . . ?
N1 C5 C6 116.66(14) . . ?
O3 C6 N2 125.91(16) . . ?
O3 C6 C5 119.89(15) . . ?
N2 C6 C5 114.19(15) . . ?
N2 C7 C8 111.90(15) . . ?
O4 C8 C7 108.09(14) . . ?
O4 C9 C10 110.28(14) . . ?
N3 C10 C9 111.54(16) . . ?
O5 C11 N3 125.01(16) . . ?
O5 C11 C12 120.46(15) . . ?
N3 C11 C12 114.50(15) . . ?
C13 C12 N4 118.94(16) . . ?
C13 C12 C11 123.46(16) . . ?
N4 C12 C11 117.42(15) . . ?
C12 C13 C14 119.06(17) . . ?
C15 C14 C13 120.90(18) . . ?
C14 C15 C16 121.14(17) . . ?
O7 C16 N4 119.81(16) . . ?
O7 C16 C15 125.22(16) . . ?
N4 C16 C15 114.96(16) . . ?

loop_
_geom_bond_atom_site_label_1
_geom_bond_atom_site_label_2
_geom_bond_distance
_geom_bond_site_symmetry_2
_geom_bond_publ_flag
O1 N1 1.3907(18) . ?
O2 C1 1.260(2) . ?
O3 C6 1.234(2) . ?
O4 C8 1.421(2) . ?
O4 C9 1.425(2) . ?
O5 C11 1.223(2) . ?
O6 N4 1.3816(19) . ?
O7 C16 1.271(2) . ?
N1 C5 1.366(2) . ?
N1 C1 1.380(2) . ?
N2 C6 1.319(2) . ?
N2 C7 1.460(2) . ?
N3 C11 1.333(2) . ?
N3 C10 1.456(2) . ?
N4 C12 1.368(2) . ?
N4 C16 1.373(2) . ?
C1 C2 1.420(2) . ?
C2 C3 1.352(2) . ?
C3 C4 1.399(2) . ?
C4 C5 1.353(2) . ?
C5 C6 1.512(2) . ?
C7 C8 1.501(2) . ?
C9 C10 1.502(2) . ?
C11 C12 1.511(2) . ?
C12 C13 1.360(2) . ?
C13 C14 1.395(2) . ?
C14 C15 1.364(3) . ?
C15 C16 1.412(3) . ?

loop_
_cod_related_entry_id
_cod_related_entry_database
_cod_related_entry_code
1 ChemSpider 30660779
